data_4117730
loop_
_publ_author_name
'R. Tom Baker'
'John C. Gordon'
'Charles W. Hamilton'
'Neil J. Henson'
'Po-Heng Lin'
'Steven Maguire'
'Muralee Murugesu'
'Brian L. Scott'
'Nathan C. Smythe'

_publ_section_title
;
 Iron Complex-Catalyzed Ammonia-Borane Dehydrogenation. A Potential Route
 toward B-N-Containing Polymer Motifs Using Earth-Abundant Metal Catalysts
;
_journal_name_full 'Journal of the American Chemical Society'
_journal_page_first 5598
_journal_page_last 5609
_journal_paper_doi 10.1021/ja210542r
_journal_volume 134
_journal_year 2012
_chemical_formula_sum 'C40 H62 Fe N2 P2'
_chemical_formula_weight 688.71
_chemical_name_systematic
; 
 ? 
;
_space_group_IT_number 14
_symmetry_cell_setting monoclinic
_symmetry_space_group_name_Hall '-P 2yn'
_symmetry_space_group_name_H-M 'P 1 21/n 1'
_atom_sites_solution_hydrogens geom
_atom_sites_solution_primary direct
_atom_sites_solution_secondary difmap
_audit_creation_method SHELXL-97
_cell_angle_alpha 90.00
_cell_angle_beta 99.697(19)
_cell_angle_gamma 90.00
_cell_formula_units_Z 4
_cell_length_a 11.443(13)
_cell_length_b 20.06(2)
_cell_length_c 16.304(19)
_cell_measurement_temperature 140(1)
_cell_volume 3689(7)
_computing_cell_refinement 'SAINT+, v. 7.66a (Bruker AXS, 2009)'
_computing_data_collection 'APEX II, v. 7.0 (Bruker AXS, 2009)'
_computing_data_reduction 'SAINT+, v. 7.66a (Bruker AXS, 2009)'
_computing_molecular_graphics 'SHELXTL, v. 6.14, (Bruker AXS, 2000)'
_computing_publication_material 'SHELXTL, v. 6.14, (Bruker AXS, 2000)'
_computing_structure_refinement 'SHELXL-97 (Sheldrick, 1997)'
_computing_structure_solution 'SHELXS-97 (Sheldrick, 1990)'
_diffrn_ambient_temperature 140(1)
_diffrn_measured_fraction_theta_full 1.000
_diffrn_measured_fraction_theta_max 0.991
_diffrn_measurement_device_type 'Bruker D8 with APEXII CCD'
_diffrn_measurement_method '\w scans'
_diffrn_radiation_monochromator graphite
_diffrn_radiation_source 'fine-focus sealed tube'
_diffrn_radiation_type MoK\a
_diffrn_radiation_wavelength 0.71073
_diffrn_reflns_av_R_equivalents 0.2881
_diffrn_reflns_av_sigmaI/netI 0.2450
_diffrn_reflns_limit_h_max 13
_diffrn_reflns_limit_h_min -13
_diffrn_reflns_limit_k_max 24
_diffrn_reflns_limit_k_min -24
_diffrn_reflns_limit_l_max 19
_diffrn_reflns_limit_l_min -19
_diffrn_reflns_number 35892
_diffrn_reflns_theta_full 25.00
_diffrn_reflns_theta_max 25.48
_diffrn_reflns_theta_min 2.02
_diffrn_standards_decay_% 0
_diffrn_standards_interval_count 0
_diffrn_standards_interval_time 0
_diffrn_standards_number 0
_exptl_absorpt_coefficient_mu 0.526
_exptl_absorpt_correction_T_max 0.9493
_exptl_absorpt_correction_T_min 0.9396
_exptl_absorpt_correction_type multi-scan
_exptl_absorpt_process_details 'SADABS v. 1 (Sheldrick, 2008)'
_exptl_crystal_colour red
_exptl_crystal_density_diffrn 1.240
_exptl_crystal_description block
_exptl_crystal_F_000 1488
_exptl_crystal_size_max 0.12
_exptl_crystal_size_mid 0.12
_exptl_crystal_size_min 0.10
_refine_diff_density_max 0.435
_refine_diff_density_min -0.443
_refine_diff_density_rms 0.091
_refine_ls_extinction_method none
_refine_ls_goodness_of_fit_ref 0.941
_refine_ls_hydrogen_treatment constr
_refine_ls_matrix_type full
_refine_ls_number_parameters 406
_refine_ls_number_reflns 6797
_refine_ls_number_restraints 0
_refine_ls_restrained_S_all 0.941
_refine_ls_R_factor_all 0.2205
_refine_ls_R_factor_gt 0.0734
_refine_ls_shift/su_max 0.001
_refine_ls_shift/su_mean 0.000
_refine_ls_structure_factor_coef Fsqd
_refine_ls_weighting_details 'calc w=1/[\s^2^(Fo^2^)+(0.0546P)^2^+0.0000P] where P=(Fo^2^+2Fc^2^)/3'
_refine_ls_weighting_scheme calc
_refine_ls_wR_factor_gt 0.1284
_refine_ls_wR_factor_ref 0.1841
_reflns_number_gt 2673
_reflns_number_total 6797
_reflns_threshold_expression >2sigma(I)
_cod_data_source_file ja210542r_si_002_2.cif
_cod_data_source_block apx914_full
_cod_original_cell_volume 3690(7)
_cod_original_sg_symbol_H-M 'P 21/n'
_cod_database_code 4117730

loop_
_symmetry_equiv_pos_as_xyz
'x, y, z'
'-x+1/2, y+1/2, -z+1/2'
'-x, -y, -z'
'x-1/2, -y-1/2, z-1/2'

loop_
_atom_site_label
_atom_site_type_symbol
_atom_site_fract_x
_atom_site_fract_y
_atom_site_fract_z
_atom_site_U_iso_or_equiv
_atom_site_adp_type
_atom_site_occupancy
_atom_site_symmetry_multiplicity
_atom_site_calc_flag
_atom_site_refinement_flags
Fe1 Fe 1.01924(8) 0.13512(5) 0.85191(6) 0.0289(3) Uani 1 1 d .
P1 P 0.94113(16) 0.04861(9) 0.75432(11) 0.0294(5) Uani 1 1 d .
P2 P 0.94908(16) 0.24740(9) 0.81849(11) 0.0319(5) Uani 1 1 d .
N1 N 0.9459(4) 0.0854(3) 0.9334(3) 0.0281(14) Uani 1 1 d .
N2 N 1.1757(5) 0.1737(3) 0.8480(3) 0.0335(14) Uani 1 1 d .
C1 C 1.0508(6) 0.0036(3) 0.7063(4) 0.0315(17) Uani 1 1 d .
H1 H 1.1120 -0.0096 0.7530 0.038 Uiso 1 1 calc R
C2 C 1.1146(6) 0.0491(4) 0.6533(4) 0.042(2) Uani 1 1 d .
H2A H 1.0597 0.0631 0.6044 0.051 Uiso 1 1 calc R
H2B H 1.1426 0.0886 0.6849 0.051 Uiso 1 1 calc R
C3 C 1.2187(6) 0.0132(4) 0.6267(5) 0.052(2) Uani 1 1 d .
H3A H 1.2551 0.0420 0.5905 0.062 Uiso 1 1 calc R
H3B H 1.2774 0.0036 0.6755 0.062 Uiso 1 1 calc R
C4 C 1.1818(7) -0.0510(4) 0.5819(5) 0.048(2) Uani 1 1 d .
H4A H 1.1293 -0.0414 0.5300 0.058 Uiso 1 1 calc R
H4B H 1.2512 -0.0737 0.5687 0.058 Uiso 1 1 calc R
C5 C 1.1202(7) -0.0948(4) 0.6346(5) 0.050(2) Uani 1 1 d .
H5A H 1.1759 -0.1082 0.6834 0.060 Uiso 1 1 calc R
H5B H 1.0931 -0.1348 0.6036 0.060 Uiso 1 1 calc R
C6 C 1.0133(6) -0.0599(3) 0.6624(4) 0.041(2) Uani 1 1 d .
H6A H 0.9535 -0.0507 0.6141 0.049 Uiso 1 1 calc R
H6B H 0.9786 -0.0892 0.6992 0.049 Uiso 1 1 calc R
C7 C 0.8051(6) 0.0536(3) 0.6760(4) 0.0314(17) Uani 1 1 d .
H7 H 0.8295 0.0622 0.6221 0.038 Uiso 1 1 calc R
C8 C 0.7283(6) -0.0093(3) 0.6662(4) 0.0356(18) Uani 1 1 d .
H8A H 0.7757 -0.0468 0.6534 0.043 Uiso 1 1 calc R
H8B H 0.7013 -0.0187 0.7183 0.043 Uiso 1 1 calc R
C9 C 0.6212(6) -0.0016(3) 0.5972(4) 0.044(2) Uani 1 1 d .
H9A H 0.6480 0.0040 0.5443 0.052 Uiso 1 1 calc R
H9B H 0.5731 -0.0416 0.5941 0.052 Uiso 1 1 calc R
C10 C 0.5475(6) 0.0578(3) 0.6133(5) 0.043(2) Uani 1 1 d .
H10A H 0.4835 0.0639 0.5667 0.051 Uiso 1 1 calc R
H10B H 0.5127 0.0498 0.6627 0.051 Uiso 1 1 calc R
C11 C 0.6222(6) 0.1200(4) 0.6251(5) 0.049(2) Uani 1 1 d .
H11A H 0.5741 0.1569 0.6385 0.059 Uiso 1 1 calc R
H11B H 0.6496 0.1305 0.5734 0.059 Uiso 1 1 calc R
C12 C 0.7279(6) 0.1119(3) 0.6935(4) 0.0404(19) Uani 1 1 d .
H12A H 0.7006 0.1045 0.7460 0.049 Uiso 1 1 calc R
H12B H 0.7745 0.1525 0.6985 0.049 Uiso 1 1 calc R
C13 C 0.9087(6) -0.0067(3) 0.8364(4) 0.0308(17) Uani 1 1 d .
H13A H 0.8492 -0.0389 0.8127 0.037 Uiso 1 1 calc R
H13B H 0.9799 -0.0311 0.8594 0.037 Uiso 1 1 calc R
C14 C 0.8643(6) 0.0308(3) 0.9057(4) 0.0324(18) Uani 1 1 d .
H14A H 0.7857 0.0483 0.8859 0.039 Uiso 1 1 calc R
H14B H 0.8597 0.0009 0.9518 0.039 Uiso 1 1 calc R
C15 C 0.9376(6) 0.1139(3) 1.0079(4) 0.0307(17) Uani 1 1 d .
C16 C 1.0310(6) 0.1542(3) 1.0480(4) 0.0366(19) Uani 1 1 d .
H16 H 1.0974 0.1603 1.0229 0.044 Uiso 1 1 calc R
C17 C 1.0273(8) 0.1845(3) 1.1224(5) 0.045(2) Uani 1 1 d .
H17 H 1.0908 0.2107 1.1467 0.053 Uiso 1 1 calc R
C18 C 0.9320(8) 0.1770(4) 1.1620(5) 0.052(2) Uani 1 1 d .
H18 H 0.9299 0.1980 1.2126 0.063 Uiso 1 1 calc R
C19 C 0.8397(7) 0.1381(4) 1.1255(5) 0.046(2) Uani 1 1 d .
H19 H 0.7744 0.1324 1.1518 0.056 Uiso 1 1 calc R
C20 C 0.8421(6) 0.1070(3) 1.0501(4) 0.0377(19) Uani 1 1 d .
H20 H 0.7780 0.0807 1.0269 0.045 Uiso 1 1 calc R
C21 C 0.8392(6) 0.2884(3) 0.8717(4) 0.0352(18) Uani 1 1 d .
H21 H 0.8158 0.3303 0.8426 0.042 Uiso 1 1 calc R
C22 C 0.7305(6) 0.2447(3) 0.8652(4) 0.0359(18) Uani 1 1 d .
H22A H 0.6978 0.2378 0.8069 0.043 Uiso 1 1 calc R
H22B H 0.7532 0.2016 0.8896 0.043 Uiso 1 1 calc R
C23 C 0.6363(6) 0.2750(4) 0.9086(5) 0.047(2) Uani 1 1 d .
H23A H 0.6061 0.3152 0.8796 0.056 Uiso 1 1 calc R
H23B H 0.5710 0.2439 0.9064 0.056 Uiso 1 1 calc R
C24 C 0.6841(7) 0.2916(4) 0.9983(5) 0.049(2) Uani 1 1 d .
H24A H 0.6232 0.3142 1.0226 0.059 Uiso 1 1 calc R
H24B H 0.7044 0.2508 1.0292 0.059 Uiso 1 1 calc R
C25 C 0.7906(7) 0.3349(4) 1.0054(4) 0.049(2) Uani 1 1 d .
H25A H 0.8225 0.3417 1.0638 0.058 Uiso 1 1 calc R
H25B H 0.7677 0.3780 0.9811 0.058 Uiso 1 1 calc R
C26 C 0.8869(6) 0.3048(3) 0.9620(4) 0.042(2) Uani 1 1 d .
H26A H 0.9520 0.3361 0.9646 0.050 Uiso 1 1 calc R
H26B H 0.9173 0.2645 0.9909 0.050 Uiso 1 1 calc R
C27 C 0.9078(6) 0.2778(3) 0.7111(4) 0.0328(18) Uani 1 1 d .
H27 H 0.8212 0.2744 0.6978 0.039 Uiso 1 1 calc R
C28 C 0.9373(6) 0.3509(3) 0.6982(4) 0.046(2) Uani 1 1 d .
H28A H 1.0226 0.3570 0.7096 0.055 Uiso 1 1 calc R
H28B H 0.9029 0.3784 0.7369 0.055 Uiso 1 1 calc R
C29 C 0.8896(7) 0.3729(4) 0.6093(4) 0.054(2) Uani 1 1 d .
H29A H 0.8036 0.3718 0.6001 0.065 Uiso 1 1 calc R
H29B H 0.9140 0.4184 0.6015 0.065 Uiso 1 1 calc R
C30 C 0.9341(8) 0.3285(4) 0.5472(5) 0.063(3) Uani 1 1 d .
H30A H 1.0195 0.3330 0.5529 0.076 Uiso 1 1 calc R
H30B H 0.8994 0.3423 0.4914 0.076 Uiso 1 1 calc R
C31 C 0.9032(7) 0.2562(4) 0.5594(4) 0.051(2) Uani 1 1 d .
H31A H 0.9345 0.2286 0.5193 0.061 Uiso 1 1 calc R
H31B H 0.8178 0.2509 0.5505 0.061 Uiso 1 1 calc R
C32 C 0.9558(6) 0.2343(3) 0.6473(4) 0.0395(19) Uani 1 1 d .
H32A H 1.0415 0.2379 0.6554 0.047 Uiso 1 1 calc R
H32B H 0.9357 0.1880 0.6552 0.047 Uiso 1 1 calc R
C33 C 1.0938(6) 0.2846(3) 0.8591(4) 0.0386(19) Uani 1 1 d .
H33A H 1.0967 0.3300 0.8391 0.046 Uiso 1 1 calc R
H33B H 1.1058 0.2857 0.9195 0.046 Uiso 1 1 calc R
C34 C 1.1906(5) 0.2433(3) 0.8304(4) 0.0362(18) Uani 1 1 d .
H34A H 1.1876 0.2494 0.7710 0.043 Uiso 1 1 calc R
H34B H 1.2675 0.2584 0.8586 0.043 Uiso 1 1 calc R
C35 C 1.2720(6) 0.1339(4) 0.8447(4) 0.0375(18) Uani 1 1 d .
C36 C 1.3732(6) 0.1545(4) 0.8137(4) 0.043(2) Uani 1 1 d .
H36 H 1.3751 0.1967 0.7905 0.052 Uiso 1 1 calc R
C37 C 1.4682(7) 0.1138(4) 0.8168(5) 0.058(2) Uani 1 1 d .
H37 H 1.5341 0.1293 0.7962 0.069 Uiso 1 1 calc R
C38 C 1.4715(7) 0.0511(4) 0.8489(6) 0.067(3) Uani 1 1 d .
H38 H 1.5387 0.0245 0.8519 0.080 Uiso 1 1 calc R
C39 C 1.3714(6) 0.0283(4) 0.8770(5) 0.054(2) Uani 1 1 d .
H39 H 1.3695 -0.0153 0.8961 0.065 Uiso 1 1 calc R
C40 C 1.2748(6) 0.0685(3) 0.8772(4) 0.042(2) Uani 1 1 d .
H40 H 1.2102 0.0525 0.8991 0.051 Uiso 1 1 calc R

loop_
_atom_site_aniso_label
_atom_site_aniso_U_11
_atom_site_aniso_U_22
_atom_site_aniso_U_33
_atom_site_aniso_U_23
_atom_site_aniso_U_13
_atom_site_aniso_U_12
Fe1 0.0281(6) 0.0261(6) 0.0326(6) 0.0010(5) 0.0056(4) -0.0010(5)
P1 0.0302(11) 0.0262(11) 0.0317(11) 0.0014(9) 0.0053(9) -0.0001(9)
P2 0.0342(11) 0.0265(11) 0.0355(12) -0.0022(9) 0.0076(9) 0.0000(9)
N1 0.036(3) 0.026(3) 0.021(3) 0.000(3) 0.002(3) -0.005(3)
N2 0.034(4) 0.027(3) 0.041(4) 0.002(3) 0.010(3) -0.005(3)
C1 0.039(4) 0.027(4) 0.029(4) 0.000(3) 0.007(3) 0.007(3)
C2 0.039(5) 0.045(5) 0.043(5) 0.002(4) 0.009(4) 0.001(4)
C3 0.039(5) 0.065(6) 0.055(5) 0.004(5) 0.022(4) -0.008(4)
C4 0.051(5) 0.050(5) 0.049(5) 0.003(4) 0.028(4) 0.016(4)
C5 0.062(6) 0.040(5) 0.053(6) -0.004(4) 0.023(5) 0.013(4)
C6 0.044(5) 0.035(5) 0.045(5) -0.002(4) 0.012(4) 0.008(4)
C7 0.040(4) 0.025(4) 0.029(4) 0.000(3) 0.003(3) -0.004(3)
C8 0.038(5) 0.026(4) 0.043(5) -0.010(4) 0.005(4) -0.002(3)
C9 0.041(5) 0.036(5) 0.051(5) -0.003(4) -0.001(4) -0.008(4)
C10 0.032(5) 0.038(5) 0.053(5) -0.006(4) -0.008(4) 0.004(4)
C11 0.043(5) 0.050(6) 0.048(5) -0.001(4) -0.008(4) 0.008(4)
C12 0.037(4) 0.036(5) 0.045(5) -0.007(4) -0.003(4) -0.002(4)
C13 0.035(4) 0.028(4) 0.030(4) 0.006(3) 0.004(3) -0.002(3)
C14 0.031(4) 0.030(4) 0.036(4) 0.007(3) 0.005(3) -0.001(3)
C15 0.037(5) 0.023(4) 0.030(5) 0.004(3) -0.001(4) 0.003(3)
C16 0.046(5) 0.037(5) 0.024(4) 0.003(4) 0.001(4) 0.002(4)
C17 0.071(6) 0.024(4) 0.035(5) 0.000(4) -0.001(5) -0.002(4)
C18 0.080(7) 0.047(5) 0.028(5) -0.013(4) -0.001(5) 0.006(5)
C19 0.052(5) 0.053(5) 0.039(5) 0.010(4) 0.019(4) 0.018(5)
C20 0.037(5) 0.033(5) 0.043(5) 0.008(4) 0.007(4) 0.012(4)
C21 0.045(5) 0.025(4) 0.037(5) 0.004(3) 0.010(4) -0.003(4)
C22 0.036(4) 0.032(4) 0.041(4) -0.002(4) 0.010(4) 0.000(4)
C23 0.045(5) 0.051(5) 0.048(5) -0.008(4) 0.016(4) -0.006(4)
C24 0.056(6) 0.044(5) 0.052(6) -0.001(4) 0.025(5) 0.001(4)
C25 0.066(6) 0.047(5) 0.036(5) -0.003(4) 0.017(4) 0.000(5)
C26 0.054(5) 0.032(5) 0.043(5) 0.001(4) 0.016(4) -0.001(4)
C27 0.034(4) 0.034(4) 0.031(4) 0.007(3) 0.004(3) 0.004(3)
C28 0.051(5) 0.047(5) 0.042(5) 0.003(4) 0.017(4) 0.002(4)
C29 0.079(6) 0.036(5) 0.044(5) 0.014(4) 0.000(5) -0.002(4)
C30 0.083(7) 0.067(7) 0.037(5) 0.012(5) 0.002(5) 0.004(5)
C31 0.067(6) 0.054(6) 0.031(5) -0.002(4) 0.009(4) 0.001(5)
C32 0.055(5) 0.034(4) 0.031(4) -0.002(4) 0.013(4) 0.009(4)
C33 0.045(5) 0.026(4) 0.043(5) 0.004(4) 0.003(4) -0.003(4)
C34 0.022(4) 0.040(5) 0.047(5) -0.003(4) 0.007(4) -0.011(4)
C35 0.040(5) 0.034(5) 0.037(5) -0.004(4) 0.002(4) -0.001(4)
C36 0.041(5) 0.048(5) 0.044(5) 0.000(4) 0.016(4) 0.000(4)
C37 0.051(6) 0.047(6) 0.084(7) 0.000(5) 0.036(5) -0.002(5)
C38 0.038(5) 0.049(6) 0.119(8) 0.004(6) 0.030(5) 0.012(4)
C39 0.032(5) 0.044(5) 0.085(7) 0.004(5) 0.007(5) 0.008(4)
C40 0.030(5) 0.035(5) 0.062(6) 0.006(4) 0.006(4) -0.005(4)

loop_
_atom_type_symbol
_atom_type_description
_atom_type_scat_dispersion_real
_atom_type_scat_dispersion_imag
_atom_type_scat_source
C C 0.0033 0.0016 'International Tables Vol C Tables 4.2.6.8 and 6.1.1.4'
H H 0.0000 0.0000 'International Tables Vol C Tables 4.2.6.8 and 6.1.1.4'
N N 0.0061 0.0033 'International Tables Vol C Tables 4.2.6.8 and 6.1.1.4'
P P 0.1023 0.0942 'International Tables Vol C Tables 4.2.6.8 and 6.1.1.4'
Fe Fe 0.3463 0.8444 'International Tables Vol C Tables 4.2.6.8 and 6.1.1.4'

loop_
_geom_angle_atom_site_label_1
_geom_angle_atom_site_label_2
_geom_angle_atom_site_label_3
_geom_angle
N2 Fe1 N1 136.1(2)
N2 Fe1 P1 119.95(17)
N1 Fe1 P1 85.85(18)
N2 Fe1 P2 84.02(18)
N1 Fe1 P2 117.53(17)
P1 Fe1 P2 116.55(10)
C13 P1 C1 104.6(3)
C13 P1 C7 106.8(3)
C1 P1 C7 106.9(3)
C13 P1 Fe1 93.0(2)
C1 P1 Fe1 115.6(2)
C7 P1 Fe1 126.3(2)
C21 P2 C27 102.4(3)
C21 P2 C33 107.2(3)
C27 P2 C33 106.3(3)
C21 P2 Fe1 122.5(2)
C27 P2 Fe1 123.0(2)
C33 P2 Fe1 93.0(2)
C15 N1 C14 117.0(5)
C15 N1 Fe1 119.6(4)
C14 N1 Fe1 119.8(4)
C35 N2 C34 115.7(5)
C35 N2 Fe1 121.1(5)
C34 N2 Fe1 121.8(4)
C6 C1 C2 111.5(6)
C6 C1 P1 117.8(5)
C2 C1 P1 112.0(5)
C3 C2 C1 110.5(6)
C4 C3 C2 112.1(6)
C5 C4 C3 110.3(6)
C4 C5 C6 112.2(6)
C1 C6 C5 110.6(6)
C12 C7 C8 108.2(5)
C12 C7 P1 111.2(4)
C8 C7 P1 115.5(5)
C9 C8 C7 111.6(6)
C10 C9 C8 110.9(6)
C11 C10 C9 110.7(6)
C10 C11 C12 111.9(6)
C11 C12 C7 111.2(6)
C14 C13 P1 112.3(4)
N1 C14 C13 109.0(5)
N1 C15 C20 125.3(6)
N1 C15 C16 119.5(6)
C20 C15 C16 115.1(7)
C17 C16 C15 122.2(7)
C16 C17 C18 121.2(8)
C19 C18 C17 118.5(7)
C18 C19 C20 121.0(7)
C19 C20 C15 121.9(7)
C22 C21 C26 110.6(6)
C22 C21 P2 109.1(5)
C26 C21 P2 113.1(5)
C23 C22 C21 112.1(6)
C24 C23 C22 111.9(6)
C25 C24 C23 111.3(6)
C24 C25 C26 112.2(6)
C21 C26 C25 111.4(6)
C28 C27 C32 110.0(5)
C28 C27 P2 115.0(5)
C32 C27 P2 113.2(5)
C27 C28 C29 110.9(6)
C30 C29 C28 111.1(6)
C29 C30 C31 111.5(7)
C30 C31 C32 109.7(6)
C31 C32 C27 110.2(6)
C34 C33 P2 109.1(5)
N2 C34 C33 110.5(5)
N2 C35 C36 124.2(7)
N2 C35 C40 119.6(7)
C36 C35 C40 116.2(7)
C37 C36 C35 121.0(7)
C36 C37 C38 122.9(8)
C37 C38 C39 117.5(7)
C40 C39 C38 121.5(7)
C39 C40 C35 120.8(7)

loop_
_geom_bond_atom_site_label_1
_geom_bond_atom_site_label_2
_geom_bond_distance
Fe1 N2 1.961(6)
Fe1 N1 1.959(5)
Fe1 P1 2.422(3)
Fe1 P2 2.423(3)
P1 C13 1.825(6)
P1 C1 1.826(6)
P1 C7 1.843(7)
P2 C21 1.838(7)
P2 C27 1.839(7)
P2 C33 1.836(7)
N1 C15 1.361(8)
N1 C14 1.461(7)
N2 C35 1.369(8)
N2 C34 1.443(8)
C1 C6 1.489(8)
C1 C2 1.526(8)
C2 C3 1.517(9)
C3 C4 1.505(9)
C4 C5 1.488(9)
C5 C6 1.543(9)
C7 C12 1.521(9)
C7 C8 1.531(8)
C8 C9 1.524(8)
C9 C10 1.508(9)
C10 C11 1.506(9)
C11 C12 1.509(9)
C13 C14 1.514(8)
C15 C20 1.393(9)
C15 C16 1.410(9)
C16 C17 1.365(9)
C17 C18 1.365(10)
C18 C19 1.366(10)
C19 C20 1.383(9)
C21 C22 1.511(8)
C21 C26 1.518(9)
C22 C23 1.513(8)
C23 C24 1.509(9)
C24 C25 1.485(9)
C25 C26 1.532(9)
C27 C28 1.528(9)
C27 C32 1.529(8)
C28 C29 1.525(9)
C29 C30 1.502(10)
C30 C31 1.514(10)
C31 C32 1.522(9)
C33 C34 1.518(8)
C35 C36 1.402(9)
C35 C40 1.414(9)
C36 C37 1.354(9)
C37 C38 1.360(10)
C38 C39 1.381(10)
C39 C40 1.368(9)
